data_2242296
loop_
_publ_author_name
'Park, Hyunjin'
'Choi, Myong Yong'
'Moon, Cheol Joo'
'Kim, Tae Ho'

_publ_section_title
;
 Crystal structure of <i>N</i>-[2-(cyclohexylsulfanyl)ethyl]quinolinic
 acid imide
;
_journal_issue 9
_journal_name_full 'Acta Crystallographica Section E'
_journal_page_first 1372
_journal_page_last 1374
_journal_paper_doi 10.1107/S2056989017012142
_journal_volume 73
_journal_year 2017
_chemical_formula_moiety 'C15 H18 N2 O2 S'
_chemical_formula_sum 'C15 H18 N2 O2 S'
_chemical_formula_weight 290.37
_chemical_name_common
;
<i>N</i>-[2-(Cyclohexylsulfanyl)ethyl]quinolinic acid imide
;
_chemical_name_systematic 6-[2-(Cyclohexylsulfanyl)ethyl]-5<i>H</i>-pyrrolo[3,4-<i>b</i>]pyridine-5,7(6<i>H</i>)-dione
_space_group_crystal_system orthorhombic
_space_group_IT_number 19
_space_group_name_Hall 'P 2ac 2ab'
_space_group_name_H-M_alt 'P 21 21 21'
_symmetry_space_group_name_Hall 'P 2ac 2ab'
_symmetry_space_group_name_H-M 'P 21 21 21'
_atom_sites_solution_hydrogens geom
_audit_creation_method SHELXL-2014/7
_cell_angle_alpha 90
_cell_angle_beta 90
_cell_angle_gamma 90
_cell_formula_units_Z 4
_cell_length_a 5.5322(2)
_cell_length_b 7.8707(3)
_cell_length_c 32.9092(14)
_cell_measurement_reflns_used 2024
_cell_measurement_temperature 173(2)
_cell_measurement_theta_max 27.19
_cell_measurement_theta_min 2.48
_cell_volume 1432.94(10)
_computing_cell_refinement
;
SAINT (Bruker, 2014)
;
_computing_data_collection
;
APEX2 (Bruker, 2014)
;
_computing_data_reduction
;
SAINT (Bruker, 2014)
;
_computing_molecular_graphics
;
DIAMOND (Brandenburg, 2010)
;
_computing_publication_material
;
SHELXTL (Sheldrick, 2008) and publCIF (Westrip, 2010)
;
_computing_structure_refinement
;
SHELXL2014 (Sheldrick, 2015)
;
_computing_structure_solution
;
SHELXS97 (Sheldrick, 2008)
;
_diffrn_ambient_temperature 173(2)
_diffrn_measured_fraction_theta_full 1.000
_diffrn_measured_fraction_theta_max 1.000
_diffrn_measurement_device_type 'Bruker APEXII CCD'
_diffrn_measurement_method '\f and \w scans'
_diffrn_radiation_type MoK\a
_diffrn_radiation_wavelength 0.71073
_diffrn_reflns_av_R_equivalents 0.0455
_diffrn_reflns_limit_h_max 6
_diffrn_reflns_limit_h_min -6
_diffrn_reflns_limit_k_max 9
_diffrn_reflns_limit_k_min -8
_diffrn_reflns_limit_l_max 39
_diffrn_reflns_limit_l_min -39
_diffrn_reflns_number 11035
_diffrn_reflns_theta_full 24.996
_diffrn_reflns_theta_max 24.996
_diffrn_reflns_theta_min 1.237
_exptl_absorpt_coefficient_mu 0.229
_exptl_absorpt_correction_T_max 0.7456
_exptl_absorpt_correction_T_min 0.6902
_exptl_absorpt_correction_type multi-scan
_exptl_absorpt_process_details
;
(SADABS; Bruker, 2014)
;
_exptl_crystal_colour colourless
_exptl_crystal_density_diffrn 1.346
_exptl_crystal_description plate
_exptl_crystal_F_000 616
_exptl_crystal_size_max 0.280
_exptl_crystal_size_mid 0.100
_exptl_crystal_size_min 0.090
_refine_diff_density_max 0.197
_refine_diff_density_min -0.188
_refine_ls_abs_structure_details
;
Flack <i>x</i> determined using 839 quotients [(I+)-(I-)]/[(I+)+(I-)]
(Parsons <i>et al.</i>,  2013)
;
_refine_ls_abs_structure_Flack 0.05(5)
_refine_ls_extinction_method none
_refine_ls_goodness_of_fit_ref 1.042
_refine_ls_hydrogen_treatment constr
_refine_ls_matrix_type full
_refine_ls_number_parameters 181
_refine_ls_number_reflns 2536
_refine_ls_number_restraints 0
_refine_ls_restrained_S_all 1.042
_refine_ls_R_factor_all 0.0392
_refine_ls_R_factor_gt 0.0341
_refine_ls_shift/su_max 0.000
_refine_ls_shift/su_mean 0.000
_refine_ls_structure_factor_coef Fsqd
_refine_ls_weighting_details 'w=1/[\s^2^(Fo^2^)+(0.0215P)^2^+0.3497P] where P=(Fo^2^+2Fc^2^)/3'
_refine_ls_weighting_scheme calc
_refine_ls_wR_factor_gt 0.0697
_refine_ls_wR_factor_ref 0.0720
_reflns_number_gt 2302
_reflns_number_total 2536
_reflns_threshold_expression 'I > 2\s(I)'
_cod_data_source_file hb7685sup1.cif
_cod_data_source_block I
_cod_database_code 2242296
_shelx_space_group_comment
;
The symmetry employed for this shelxl refinement is uniquely defined
by the following loop, which should always be used as a source of
symmetry information in preference to the above space-group names.
They are only intended as comments.
;
_shelx_estimated_absorpt_t_min 0.939
_shelx_estimated_absorpt_t_max 0.980

loop_
_space_group_symop_operation_xyz
'x, y, z'
'x+1/2, -y+1/2, -z'
'-x, y+1/2, -z+1/2'
'-x+1/2, -y, z+1/2'

loop_
_atom_site_type_symbol
_atom_site_label
_atom_site_fract_x
_atom_site_fract_y
_atom_site_fract_z
_atom_site_U_iso_or_equiv
_atom_site_adp_type
_atom_site_calc_flag
_atom_site_occupancy
S S1 0.53243(13) 0.93377(11) 0.09181(3) 0.0414(2) Uani d 1
O O1 0.5825(3) 0.9636(2) 0.20137(6) 0.0362(5) Uani d 1
O O2 0.1331(3) 1.3885(3) 0.14389(6) 0.0360(5) Uani d 1
N N1 0.8186(4) 1.2919(3) 0.22791(7) 0.0292(6) Uani d 1
N N2 0.3211(4) 1.1461(3) 0.16766(7) 0.0268(5) Uani d 1
C C1 0.8794(5) 1.4552(4) 0.23364(8) 0.0306(7) Uani d 1
H H1 1.0179 1.4779 0.2498 0.037 Uiso calc 1
C C2 0.7561(5) 1.5929(4) 0.21783(8) 0.0320(7) Uani d 1
H H2 0.8111 1.7050 0.2233 0.038 Uiso calc 1
C C3 0.5532(5) 1.5678(3) 0.19413(8) 0.0301(6) Uani d 1
H H3 0.4639 1.6597 0.1829 0.036 Uiso calc 1
C C4 0.4884(5) 1.4006(3) 0.18778(7) 0.0235(6) Uani d 1
C C5 0.6241(5) 1.2727(3) 0.20487(8) 0.0234(6) Uani d 1
C C6 0.5174(5) 1.1058(3) 0.19241(8) 0.0262(6) Uani d 1
C C7 0.2900(5) 1.3212(4) 0.16376(8) 0.0281(7) Uani d 1
C C8 0.1681(5) 1.0227(4) 0.14678(9) 0.0335(7) Uani d 1
H H8A -0.0035 1.0559 0.1499 0.040 Uiso calc 1
H H8B 0.1895 0.9095 0.1594 0.040 Uiso calc 1
C C9 0.2300(5) 1.0119(4) 0.10179(9) 0.0369(8) Uani d 1
H H9A 0.2130 1.1263 0.0896 0.044 Uiso calc 1
H H9B 0.1120 0.9361 0.0883 0.044 Uiso calc 1
C C10 0.4745(5) 0.7095(3) 0.08142(8) 0.0278(6) Uani d 1
H H10 0.3597 0.6645 0.1023 0.033 Uiso calc 1
C C11 0.3645(5) 0.6857(4) 0.03962(8) 0.0318(7) Uani d 1
H H11A 0.4706 0.7395 0.0191 0.038 Uiso calc 1
H H11B 0.2057 0.7435 0.0387 0.038 Uiso calc 1
C C12 0.3313(6) 0.4988(4) 0.02908(10) 0.0448(9) Uani d 1
H H12A 0.2117 0.4476 0.0478 0.054 Uiso calc 1
H H12B 0.2676 0.4887 0.0011 0.054 Uiso calc 1
C C13 0.5693(6) 0.4026(4) 0.03229(10) 0.0463(8) Uani d 1
H H13A 0.5408 0.2803 0.0271 0.056 Uiso calc 1
H H13B 0.6831 0.4450 0.0114 0.056 Uiso calc 1
C C14 0.6795(6) 0.4253(4) 0.07406(10) 0.0438(8) Uani d 1
H H14A 0.8382 0.3672 0.0750 0.053 Uiso calc 1
H H14B 0.5734 0.3716 0.0946 0.053 Uiso calc 1
C C15 0.7133(5) 0.6123(4) 0.08458(9) 0.0388(8) Uani d 1
H H15A 0.8329 0.6633 0.0658 0.047 Uiso calc 1
H H15B 0.7773 0.6223 0.1126 0.047 Uiso calc 1

loop_
_atom_site_aniso_label
_atom_site_aniso_U_11
_atom_site_aniso_U_22
_atom_site_aniso_U_33
_atom_site_aniso_U_12
_atom_site_aniso_U_13
_atom_site_aniso_U_23
S1 0.0268(4) 0.0445(5) 0.0529(5) -0.0066(4) 0.0022(3) -0.0203(4)
O1 0.0412(12) 0.0199(11) 0.0474(12) 0.0036(10) -0.0046(10) 0.0019(10)
O2 0.0354(11) 0.0345(12) 0.0380(11) 0.0093(10) -0.0109(9) -0.0026(10)
N1 0.0318(13) 0.0227(14) 0.0332(13) 0.0016(11) -0.0039(11) -0.0014(11)
N2 0.0258(12) 0.0212(13) 0.0333(13) -0.0014(11) -0.0006(11) -0.0047(10)
C1 0.0334(15) 0.0274(17) 0.0310(16) 0.0000(14) -0.0036(12) -0.0047(13)
C2 0.0432(17) 0.0200(17) 0.0329(16) -0.0009(14) -0.0028(13) -0.0022(13)
C3 0.0408(15) 0.0212(15) 0.0282(14) 0.0072(14) -0.0074(13) -0.0001(12)
C4 0.0302(14) 0.0186(14) 0.0217(13) 0.0009(13) -0.0013(11) -0.0016(11)
C5 0.0263(13) 0.0186(15) 0.0252(14) 0.0002(12) 0.0010(12) -0.0010(12)
C6 0.0275(14) 0.0215(15) 0.0297(14) 0.0013(13) 0.0031(12) -0.0012(12)
C7 0.0304(15) 0.0289(17) 0.0251(14) 0.0027(14) 0.0033(12) -0.0035(13)
C8 0.0253(14) 0.0272(17) 0.0478(18) -0.0047(13) 0.0013(14) -0.0099(14)
C9 0.0290(14) 0.0363(18) 0.0455(18) 0.0024(13) -0.0079(13) -0.0159(14)
C10 0.0245(14) 0.0323(16) 0.0265(14) -0.0028(13) 0.0030(12) -0.0022(12)
C11 0.0361(16) 0.0329(18) 0.0265(15) 0.0029(14) -0.0032(13) -0.0027(13)
C12 0.0435(19) 0.039(2) 0.052(2) 0.0007(16) -0.0084(16) -0.0145(16)
C13 0.0491(19) 0.0342(19) 0.056(2) 0.0052(17) 0.0069(16) -0.0118(16)
C14 0.0379(17) 0.042(2) 0.051(2) 0.0103(18) 0.0047(15) 0.0076(17)
C15 0.0307(15) 0.049(2) 0.0372(17) 0.0036(15) -0.0018(13) -0.0023(16)

loop_
_atom_type_symbol
_atom_type_description
_atom_type_scat_dispersion_real
_atom_type_scat_dispersion_imag
_atom_type_scat_source
C C 0.0033 0.0016 'International Tables Vol C Tables 4.2.6.8 and 6.1.1.4'
H H 0.0000 0.0000 'International Tables Vol C Tables 4.2.6.8 and 6.1.1.4'
N N 0.0061 0.0033 'International Tables Vol C Tables 4.2.6.8 and 6.1.1.4'
O O 0.0106 0.0060 'International Tables Vol C Tables 4.2.6.8 and 6.1.1.4'
S S 0.1246 0.1234 'International Tables Vol C Tables 4.2.6.8 and 6.1.1.4'

loop_
_geom_angle_atom_site_label_1
_geom_angle_atom_site_label_2
_geom_angle_atom_site_label_3
_geom_angle
C9 S1 C10 101.54(14)
C5 N1 C1 113.2(2)
C6 N2 C7 112.0(2)
C6 N2 C8 125.1(2)
C7 N2 C8 122.8(2)
N1 C1 C2 125.0(3)
N1 C1 H1 117.5
C2 C1 H1 117.5
C3 C2 C1 120.1(3)
C3 C2 H2 120.0
C1 C2 H2 120.0
C4 C3 C2 115.7(3)
C4 C3 H3 122.2
C2 C3 H3 122.2
C5 C4 C3 119.6(2)
C5 C4 C7 108.2(2)
C3 C4 C7 132.2(2)
N1 C5 C4 126.4(2)
N1 C5 C6 125.3(2)
C4 C5 C6 108.3(2)
O1 C6 N2 125.7(2)
O1 C6 C5 128.7(2)
N2 C6 C5 105.5(2)
O2 C7 N2 124.8(3)
O2 C7 C4 129.2(3)
N2 C7 C4 106.0(2)
N2 C8 C9 111.4(2)
N2 C8 H8A 109.4
C9 C8 H8A 109.4
N2 C8 H8B 109.4
C9 C8 H8B 109.4
H8A C8 H8B 108.0
C8 C9 S1 113.7(2)
C8 C9 H9A 108.8
S1 C9 H9A 108.8
C8 C9 H9B 108.8
S1 C9 H9B 108.8
H9A C9 H9B 107.7
C11 C10 C15 110.3(2)
C11 C10 S1 111.1(2)
C15 C10 S1 108.6(2)
C11 C10 H10 109.0
C15 C10 H10 109.0
S1 C10 H10 109.0
C10 C11 C12 112.0(2)
C10 C11 H11A 109.2
C12 C11 H11A 109.2
C10 C11 H11B 109.2
C12 C11 H11B 109.2
H11A C11 H11B 107.9
C13 C12 C11 111.1(3)
C13 C12 H12A 109.4
C11 C12 H12A 109.4
C13 C12 H12B 109.4
C11 C12 H12B 109.4
H12A C12 H12B 108.0
C14 C13 C12 110.6(3)
C14 C13 H13A 109.5
C12 C13 H13A 109.5
C14 C13 H13B 109.5
C12 C13 H13B 109.5
H13A C13 H13B 108.1
C13 C14 C15 111.7(3)
C13 C14 H14A 109.3
C15 C14 H14A 109.3
C13 C14 H14B 109.3
C15 C14 H14B 109.3
H14A C14 H14B 107.9
C14 C15 C10 111.2(3)
C14 C15 H15A 109.4
C10 C15 H15A 109.4
C14 C15 H15B 109.4
C10 C15 H15B 109.4
H15A C15 H15B 108.0

loop_
_geom_bond_atom_site_label_1
_geom_bond_atom_site_label_2
_geom_bond_distance
S1 C9 1.813(3)
S1 C10 1.827(3)
O1 C6 1.212(3)
O2 C7 1.209(3)
N1 C5 1.325(3)
N1 C1 1.342(4)
N2 C6 1.394(3)
N2 C7 1.395(4)
N2 C8 1.460(3)
C1 C2 1.382(4)
C1 H1 0.9500
C2 C3 1.381(4)
C2 H2 0.9500
C3 C4 1.380(4)
C3 H3 0.9500
C4 C5 1.376(4)
C4 C7 1.490(4)
C5 C6 1.497(4)
C8 C9 1.522(4)
C8 H8A 0.9900
C8 H8B 0.9900
C9 H9A 0.9900
C9 H9B 0.9900
C10 C11 1.516(4)
C10 C15 1.530(4)
C10 H10 1.0000
C11 C12 1.523(4)
C11 H11A 0.9900
C11 H11B 0.9900
C12 C13 1.523(4)
C12 H12A 0.9900
C12 H12B 0.9900
C13 C14 1.514(4)
C13 H13A 0.9900
C13 H13B 0.9900
C14 C15 1.524(5)
C14 H14A 0.9900
C14 H14B 0.9900
C15 H15A 0.9900
C15 H15B 0.9900

loop_
_geom_hbond_atom_site_label_D
_geom_hbond_atom_site_label_H
_geom_hbond_atom_site_label_A
_geom_hbond_site_symmetry_A
_geom_hbond_distance_DH
_geom_hbond_distance_HA
_geom_hbond_distance_DA
_geom_hbond_angle_DHA
C2 H2 O1 1_565 0.95 2.50 3.119(3) 123
C3 H3 O1 1_565 0.95 2.55 3.129(3) 119

loop_
_geom_torsion_atom_site_label_1
_geom_torsion_atom_site_label_2
_geom_torsion_atom_site_label_3
_geom_torsion_atom_site_label_4
_geom_torsion
C5 N1 C1 C2 0.3(4)
N1 C1 C2 C3 0.1(4)
C1 C2 C3 C4 -0.3(4)
C2 C3 C4 C5 0.2(4)
C2 C3 C4 C7 -178.2(3)
C1 N1 C5 C4 -0.4(4)
C1 N1 C5 C6 178.4(3)
C3 C4 C5 N1 0.2(4)
C7 C4 C5 N1 179.0(2)
C3 C4 C5 C6 -178.8(2)
C7 C4 C5 C6 0.0(3)
C7 N2 C6 O1 178.8(3)
C8 N2 C6 O1 -3.1(4)
C7 N2 C6 C5 -1.1(3)
C8 N2 C6 C5 176.9(2)
N1 C5 C6 O1 1.7(4)
C4 C5 C6 O1 -179.3(3)
N1 C5 C6 N2 -178.4(2)
C4 C5 C6 N2 0.6(3)
C6 N2 C7 O2 179.9(3)
C8 N2 C7 O2 1.8(4)
C6 N2 C7 C4 1.1(3)
C8 N2 C7 C4 -177.0(2)
C5 C4 C7 O2 -179.3(3)
C3 C4 C7 O2 -0.8(5)
C5 C4 C7 N2 -0.6(3)
C3 C4 C7 N2 177.9(3)
C6 N2 C8 C9 -103.0(3)
C7 N2 C8 C9 74.9(3)
N2 C8 C9 S1 64.2(3)
C10 S1 C9 C8 97.4(2)
C9 S1 C10 C11 75.0(2)
C9 S1 C10 C15 -163.5(2)
C15 C10 C11 C12 55.5(3)
S1 C10 C11 C12 175.9(2)
C10 C11 C12 C13 -56.0(4)
C11 C12 C13 C14 55.3(4)
C12 C13 C14 C15 -55.8(4)
C13 C14 C15 C10 56.0(3)
C11 C10 C15 C14 -55.2(3)
S1 C10 C15 C14 -177.1(2)

_cod_database_fobs_code 2242296
